data_7210675
loop_
_publ_author_name
'Farrell, Andrew R.'
'Coome, Jonathan A.'
'Probert, Michael R.'
'Goeta, Andr\`es E.'
'Howard, Judith A. K.'
'Lem\'ee-Cailleau, Marie-H\'el\`ene'
'Parsons, Simon'
'Murrie, Mark'

_publ_section_title
;
 Ultra-low temperature structure determination of a Mn12 single-molecule
 magnet and the interplay between lattice solvent and structural disorder
;
_journal_issue 17
_journal_name_full CrystEngComm
_journal_page_first 3423
_journal_paper_doi 10.1039/c3ce00042g
_journal_volume 15
_journal_year 2013
_chemical_absolute_configuration ad
_chemical_compound_source AF37A
_chemical_formula_moiety '[Mn12O12(OAc)16(H2O)4].4H2O'
_chemical_formula_sum 'C32 H64 Mn12 O52'
_chemical_formula_weight 1939.96
_space_group_IT_number 82
_symmetry_cell_setting tetragonal
_symmetry_space_group_name_Hall 'I -4'
_symmetry_space_group_name_H-M 'I -4'
_atom_sites_solution_hydrogens 'difmap and calculated'
_atom_sites_solution_primary 'charge flipping'
_audit_creation_date 12-08-23
_audit_creation_method CRYSTALS_ver_14.40
_cell_angle_alpha 90
_cell_angle_beta 90
_cell_angle_gamma 90
_cell_formula_units_Z 2
_cell_length_a 17.235(4)
_cell_length_b 17.235(4)
_cell_length_c 12.038(3)
_cell_measurement_reflns_used 1253
_cell_measurement_temperature 100
_cell_measurement_theta_max 25.028
_cell_measurement_theta_min 1.000
_cell_volume 3575.8(15)
_computing_cell_refinement 'DENZO/SCALEPACK (Otwinowski & Minor, 1997)'
_computing_data_collection 'COLLECT (Nonius, 2001).'
_computing_data_reduction 'DENZO/SCALEPACK (Otwinowski & Minor, 1997)'
_computing_molecular_graphics 'CAMERON (Watkin et al., 1996)'
_computing_publication_material 'CRYSTALS (Betteridge et al., 2003)'
_computing_structure_refinement 'CRYSTALS (Betteridge et al., 2003)'
_computing_structure_solution 'Superflip (Palatinus & Chapuis, 2007)'
_diffrn_ambient_temperature 100
_diffrn_measured_fraction_theta_full 0.926
_diffrn_measured_fraction_theta_max 0.926
_diffrn_measurement_device Area
_diffrn_measurement_device_type 'Nonius KappaCCD'
_diffrn_measurement_method '\f & \w scans'
_diffrn_radiation_monochromator graphite
_diffrn_radiation_type 'Mo K\a'
_diffrn_radiation_wavelength 0.71073
_diffrn_reflns_av_R_equivalents 0.019
_diffrn_reflns_limit_h_max 20
_diffrn_reflns_limit_h_min -20
_diffrn_reflns_limit_k_max 13
_diffrn_reflns_limit_k_min -14
_diffrn_reflns_limit_l_max 14
_diffrn_reflns_limit_l_min -14
_diffrn_reflns_number 2469
_diffrn_reflns_theta_full 25.034
_diffrn_reflns_theta_max 25.034
_diffrn_reflns_theta_min 2.363
_diffrn_standards_number 0
_exptl_absorpt_coefficient_mu 2.144
_exptl_absorpt_correction_T_max 1.044
_exptl_absorpt_correction_T_min 1.000
_exptl_absorpt_correction_type multi-scan
_exptl_absorpt_process_details 'DENZO/SCALEPACK (Otwinowski & Minor, 1997)'
_exptl_crystal_colour black
_exptl_crystal_density_diffrn 1.802
_exptl_crystal_density_method 'not measured'
_exptl_crystal_description needle
_exptl_crystal_F_000 1944
_exptl_crystal_recrystallization_method
;
Crystals of Mn12-acetate were heated to 130 C under an N2 atmosphere
for two hours.
;
_exptl_crystal_size_max 0.300
_exptl_crystal_size_mid 0.100
_exptl_crystal_size_min 0.100
_refine_diff_density_max 0.40
_refine_diff_density_min -0.29
_refine_ls_abs_structure_details 'Flack (1983), 839 Friedel-pairs'
_refine_ls_abs_structure_Flack 0.47(3)
_refine_ls_extinction_method None
_refine_ls_goodness_of_fit_ref 1.1297
_refine_ls_hydrogen_treatment constr
_refine_ls_matrix_type full
_refine_ls_number_parameters 216
_refine_ls_number_reflns 2385
_refine_ls_number_restraints 0
_refine_ls_R_factor_all 0.0458
_refine_ls_R_factor_gt 0.0434
_refine_ls_shift/su_max 0.0003172
_refine_ls_shift/su_mean 0.0000409
_refine_ls_structure_factor_coef F
_refine_ls_weighting_details
;
Method, part 1, Chebychev polynomial, (Watkin, 1994, Prince, 1982)
[weight] = 1.0/[A~0~*T~0~(x)+A~1~*T~1~(x) ... +A~n-1~]*T~n-1~(x)]
where A~i~ are the Chebychev coefficients listed below and x= Fcalc/Fmax
Method = Robust Weighting (Prince, 1982)
W = [weight] * [1-(deltaF/6*sigmaF)^2^]^2^
A~i~ are:
3.34 -2.65 0.900
;
_refine_ls_weighting_scheme calc
_refine_ls_wR_factor_all 0.0372
_refine_ls_wR_factor_gt 0.0329
_refine_ls_wR_factor_ref 0.0332
_reflns_limit_h_max 20
_reflns_limit_h_min -20
_reflns_limit_k_max 20
_reflns_limit_k_min 0
_reflns_limit_l_max 14
_reflns_limit_l_min 0
_reflns_number_gt 2351
_reflns_number_total 2466
_reflns_threshold_expression I>2.0\s(I)
_oxford_diffrn_Wilson_B_factor 1.70
_oxford_diffrn_Wilson_scale 1.83
_oxford_refine_ls_r_factor_ref 0.0445
_oxford_refine_ls_scale 0.8034(11)
_oxford_reflns_number_all 2436
_oxford_reflns_threshold_expression_ref I>0.0\s(I)
_oxford_structure_analysis_title 'Mn12_H2O in I-4'
_cod_data_source_file c3ce00042g.txt
_cod_data_source_block Mn12_H2O
_cod_original_cell_volume 3576.0(14)
_cod_original_sg_symbol_H-M 'I -4 '
_cod_database_code 7210675

loop_
_symmetry_equiv_pos_as_xyz
x,y,z
x+1/2,y+1/2,z+1/2
y,-x,-z
y+1/2,-x+1/2,-z+1/2
-y,x,-z
-y+1/2,x+1/2,-z+1/2
-x,-y,z
-x+1/2,-y+1/2,z+1/2

loop_
_atom_site_label
_atom_site_type_symbol
_atom_site_fract_x
_atom_site_fract_y
_atom_site_fract_z
_atom_site_U_iso_or_equiv
_atom_site_occupancy
_atom_site_adp_type
_atom_site_refinement_flags_posn
Mn1 Mn 0.41579(5) 0.48543(5) 0.07883(7) 0.0254 1.0000 Uani .
Mn2 Mn 0.25738(5) 0.45727(5) 0.07989(7) 0.0271 1.0000 Uani .
Mn3 Mn 0.29813(5) 0.63692(5) -0.00364(7) 0.0269 1.0000 Uani .
O1 O 0.4290(2) 0.4888(2) -0.0770(3) 0.0231 1.0000 Uani .
O2 O 0.3253(2) 0.5446(2) 0.0703(3) 0.0275 1.0000 Uani .
O3 O 0.4001(2) 0.6503(2) -0.0623(3) 0.0268 1.0000 Uani .
O4 O 0.4123(2) 0.4842(2) 0.2382(3) 0.0302 1.0000 Uani .
O5 O 0.2868(2) 0.4518(2) 0.2610(3) 0.0318 1.0000 Uani .
C1 C 0.3532(3) 0.4661(3) 0.2972(4) 0.0288 1.0000 Uani .
C2 C 0.3679(3) 0.4616(3) 0.4204(5) 0.0327 1.0000 Uani .
O6 O 0.2350(2) 0.4614(2) -0.0989(3) 0.0340 1.0000 Uani .
O7 O 0.2623(2) 0.5815(2) -0.1555(3) 0.0341 1.0000 Uani .
C31 C 0.2422(10) 0.5134(9) -0.1719(12) 0.020(4) 0.5000 Uiso .
C32 C 0.2592(11) 0.5065(10) -0.1757(14) 0.030(5) 0.5000 Uiso .
C41 C 0.2405(10) 0.4837(9) -0.2914(12) 0.046(4) 0.5000 Uiso .
C42 C 0.2735(9) 0.4803(8) -0.2914(11) 0.036(3) 0.5000 Uiso .
O8 O 0.3669(2) 0.8090(2) -0.0932(3) 0.0311 1.0000 Uani .
O9 O 0.2620(2) 0.7317(2) -0.0775(3) 0.0333 1.0000 Uani .
C5 C 0.2948(4) 0.7964(3) -0.0961(4) 0.0315 1.0000 Uani .
C6 C 0.2425(3) 0.8644(3) -0.1186(5) 0.0305 1.0000 Uani .
O10 O 0.1647(2) 0.5158(2) 0.1148(3) 0.0311 1.0000 Uani .
O11 O 0.1910(2) 0.6357(2) 0.0540(3) 0.0336 1.0000 Uani .
C7 C 0.1468(3) 0.5856(3) 0.0971(4) 0.0274 1.0000 Uani .
C8 C 0.0678(4) 0.6100(4) 0.1300(5) 0.0409 1.0000 Uani .
O12 O 0.3218(2) 0.7083(2) 0.1404(3) 0.0312 1.0000 Uani .
O13 O 0.2874(2) 0.6836(2) -0.3308(3) 0.0382 1.0000 Uani .
H21 H 0.4061 0.4996 0.4424 0.0496 1.0000 Uiso R
H22 H 0.3211 0.4699 0.4598 0.0502 1.0000 Uiso R
H23 H 0.3876 0.4113 0.4381 0.0503 1.0000 Uiso R
H411 H 0.2216 0.4312 -0.2920 0.0669 0.5000 Uiso R
H412 H 0.2066 0.5158 -0.3355 0.0672 0.5000 Uiso R
H413 H 0.2924 0.4853 -0.3210 0.0670 0.5000 Uiso R
H421 H 0.3272 0.4667 -0.2995 0.0529 0.5000 Uiso R
H422 H 0.2606 0.5211 -0.3422 0.0530 0.5000 Uiso R
H423 H 0.2421 0.4356 -0.3073 0.0529 0.5000 Uiso R
H61 H 0.2159 0.8766 -0.0511 0.0469 1.0000 Uiso R
H62 H 0.2738 0.9076 -0.1405 0.0470 1.0000 Uiso R
H63 H 0.2074 0.8507 -0.1763 0.0476 1.0000 Uiso R
H81 H 0.0643 0.6099 0.2086 0.0622 1.0000 Uiso R
H82 H 0.0574 0.6615 0.1039 0.0620 1.0000 Uiso R
H83 H 0.0300 0.5748 0.1006 0.0621 1.0000 Uiso R
H121 H 0.3613 0.7341 0.1307 0.0468 1.0000 Uiso R
H122 H 0.2864 0.7391 0.1524 0.0468 1.0000 Uiso R
H131 H 0.3267 0.7095 -0.3183 0.0579 1.0000 Uiso R
H132 H 0.2817 0.6544 -0.2781 0.0579 1.0000 Uiso R

loop_
_atom_site_aniso_label
_atom_site_aniso_U_11
_atom_site_aniso_U_22
_atom_site_aniso_U_33
_atom_site_aniso_U_23
_atom_site_aniso_U_13
_atom_site_aniso_U_12
Mn1 0.0273(4) 0.0265(4) 0.0224(4) -0.0006(4) 0.0003(4) 0.0005(3)
Mn2 0.0283(5) 0.0282(5) 0.0246(4) 0.0000(4) 0.0011(4) -0.0008(4)
Mn3 0.0267(4) 0.0277(5) 0.0263(4) 0.0007(4) 0.0013(4) 0.0015(4)
O1 0.021(2) 0.026(2) 0.0224(18) -0.0014(18) -0.0014(17) -0.0058(15)
O2 0.029(2) 0.034(2) 0.0200(17) -0.0020(16) 0.0002(16) -0.0002(17)
O3 0.029(2) 0.030(2) 0.0217(18) -0.0010(15) -0.0030(15) -0.0029(18)
O4 0.033(2) 0.033(2) 0.0249(19) -0.0011(16) -0.0002(17) 0.002(2)
O5 0.034(2) 0.036(2) 0.0255(19) 0.0006(17) 0.0016(16) -0.0022(19)
C1 0.031(3) 0.027(3) 0.028(3) 0.000(2) 0.004(2) 0.004(3)
C2 0.034(3) 0.037(3) 0.026(3) -0.003(3) 0.003(3) 0.004(3)
O6 0.042(3) 0.035(2) 0.025(2) -0.0007(17) -0.0005(17) -0.0043(19)
O7 0.040(2) 0.038(3) 0.025(2) 0.0006(17) -0.0013(17) 0.001(2)
O8 0.033(2) 0.030(2) 0.030(2) 0.0013(17) -0.0002(18) -0.0016(17)
O9 0.033(2) 0.032(2) 0.034(2) 0.0009(19) -0.0011(19) 0.0017(18)
C5 0.042(4) 0.032(3) 0.020(3) -0.008(2) 0.003(2) -0.012(3)
C6 0.028(3) 0.030(3) 0.034(3) 0.004(2) -0.003(2) 0.009(3)
O10 0.028(2) 0.032(2) 0.033(2) -0.0024(16) 0.0005(16) 0.0069(18)
O11 0.033(2) 0.029(2) 0.039(2) 0.0048(16) 0.0015(17) 0.0017(19)
C7 0.025(3) 0.030(3) 0.027(3) -0.009(2) 0.001(2) 0.004(2)
C8 0.032(3) 0.039(4) 0.052(4) -0.002(3) -0.003(3) -0.001(3)
O12 0.030(2) 0.033(2) 0.031(2) -0.0054(16) 0.0039(17) 0.0003(18)
O13 0.040(3) 0.041(2) 0.034(2) 0.0077(19) -0.0037(18) -0.002(2)

loop_
_atom_type_symbol
_atom_type_scat_dispersion_real
_atom_type_scat_dispersion_imag
_atom_type_scat_Cromer_Mann_a1
_atom_type_scat_Cromer_Mann_b1
_atom_type_scat_Cromer_Mann_a2
_atom_type_scat_Cromer_Mann_b2
_atom_type_scat_Cromer_Mann_a3
_atom_type_scat_Cromer_Mann_b3
_atom_type_scat_Cromer_Mann_a4
_atom_type_scat_Cromer_Mann_b4
_atom_type_scat_Cromer_Mann_c
_atom_type_scat_source
C 0.0033 0.0016 2.3100 20.8439 1.0200 10.2075 1.5886 0.5687 0.8650 51.6512 0.2156 'International Tables Vol C 4.2.6.8 and 6.1.1.4'
H 0.0000 0.0000 0.4930 10.5109 0.3229 26.1257 0.1402 3.1424 0.0408 57.7998 0.0030 'International Tables Vol C 4.2.6.8 and 6.1.1.4'
Mn 0.3368 0.7283 11.2819 5.3409 7.3573 0.3432 3.0193 17.8674 2.2441 83.7543 1.0896 'International Tables Vol C 4.2.6.8 and 6.1.1.4'
O 0.0106 0.0060 3.0485 13.2771 2.2868 5.7011 1.5463 0.3239 0.8670 32.9089 0.2508 'International Tables Vol C 4.2.6.8 and 6.1.1.4'

loop_
_geom_angle_atom_site_label_1
_geom_angle_site_symmetry_1
_geom_angle_atom_site_label_2
_geom_angle_atom_site_label_3
_geom_angle_site_symmetry_3
_geom_angle
_geom_angle_publ_flag
O1 3_565 Mn1 O1 5_655 80.15(17) yes
O1 3_565 Mn1 O3 5_655 172.72(15) yes
O1 5_655 Mn1 O3 5_655 97.01(15) yes
O1 3_565 Mn1 O1 . 83.52(17) yes
O1 5_655 Mn1 O1 . 84.32(17) yes
O3 5_655 Mn1 O1 . 89.54(15) yes
O1 3_565 Mn1 O2 . 97.26(15) yes
O1 5_655 Mn1 O2 . 175.41(16) yes
O3 5_655 Mn1 O2 . 85.11(16) yes
O1 . Mn1 O2 . 91.64(16) yes
O1 3_565 Mn1 O4 . 92.28(16) yes
O1 5_655 Mn1 O4 . 91.86(17) yes
O3 5_655 Mn1 O4 . 94.52(16) yes
O1 . Mn1 O4 . 174.75(17) yes
O2 . Mn1 O4 . 92.02(16) yes
O8 5_655 Mn2 O3 5_655 94.99(17) yes
O8 5_655 Mn2 O2 . 177.96(16) yes
O3 5_655 Mn2 O2 . 83.56(16) yes
O8 5_655 Mn2 O5 . 91.14(15) yes
O3 5_655 Mn2 O5 . 84.03(15) yes
O2 . Mn2 O5 . 87.30(15) yes
O8 5_655 Mn2 O6 . 90.18(16) yes
O3 5_655 Mn2 O6 . 93.16(15) yes
O2 . Mn2 O6 . 91.32(15) yes
O5 . Mn2 O6 . 177.00(16) yes
O8 5_655 Mn2 O10 . 85.10(17) yes
O3 5_655 Mn2 O10 . 173.89(15) yes
O2 . Mn2 O10 . 96.19(17) yes
O5 . Mn2 O10 . 89.85(14) yes
O6 . Mn2 O10 . 92.95(16) yes
O2 . Mn3 O3 . 92.76(16) yes
O2 . Mn3 O7 . 95.60(15) yes
O3 . Mn3 O7 . 90.19(15) yes
O2 . Mn3 O9 . 175.86(16) yes
O3 . Mn3 O9 . 91.35(16) yes
O7 . Mn3 O9 . 83.92(16) yes
O2 . Mn3 O11 . 93.29(16) yes
O3 . Mn3 O11 . 173.54(17) yes
O7 . Mn3 O11 . 91.48(16) yes
O9 . Mn3 O11 . 82.62(17) yes
O2 . Mn3 O12 . 93.14(15) yes
O3 . Mn3 O12 . 93.09(15) yes
O7 . Mn3 O12 . 170.51(15) yes
O9 . Mn3 O12 . 87.11(16) yes
O11 . Mn3 O12 . 84.31(16) yes
Mn1 5_655 O1 Mn1 3_565 99.83(17) yes
Mn1 5_655 O1 Mn1 . 94.73(17) yes
Mn1 3_565 O1 Mn1 . 95.70(16) yes
Mn2 . O2 Mn3 . 122.84(19) yes
Mn2 . O2 Mn1 . 94.50(17) yes
Mn3 . O2 Mn1 . 134.1(2) yes
Mn3 . O3 Mn2 3_565 128.7(2) yes
Mn3 . O3 Mn1 3_565 133.6(2) yes
Mn2 3_565 O3 Mn1 3_565 95.22(17) yes
Mn1 . O4 C1 . 125.5(4) yes
Mn2 . O5 C1 . 122.6(3) yes
O4 . C1 O5 . 125.7(5) yes
O4 . C1 C2 . 115.1(5) yes
O5 . C1 C2 . 119.2(5) yes
C1 . C2 H21 . 110.6 no
C1 . C2 H22 . 110.0 no
H21 . C2 H22 . 109.9 no
C1 . C2 H23 . 109.1 no
H21 . C2 H23 . 108.2 no
H22 . C2 H23 . 109.1 no
Mn2 . O6 C31 . 133.7(7) yes
Mn2 . O6 C32 . 132.3(8) yes
C31 . O6 C32 . 14.4(12) yes
Mn3 . O7 C31 . 129.4(7) yes
Mn3 . O7 C32 . 127.2(8) yes
C31 . O7 C32 . 13.9(12) yes
O6 . C31 O7 . 126.2(12) yes
O6 . C31 C41 . 114.5(12) yes
O7 . C31 C41 . 118.2(12) yes
O7 . C32 O6 . 118.6(13) yes
O7 . C32 C42 . 117.7(13) yes
O6 . C32 C42 . 123.1(14) yes
C31 . C41 H411 . 109.3 no
C31 . C41 H412 . 109.8 no
H411 . C41 H412 . 109.3 no
C31 . C41 H413 . 108.7 no
H411 . C41 H413 . 109.8 no
H412 . C41 H413 . 110.0 no
C32 . C42 H421 . 109.3 no
C32 . C42 H422 . 109.7 no
H421 . C42 H422 . 109.7 no
C32 . C42 H423 . 109.8 no
H421 . C42 H423 . 109.1 no
H422 . C42 H423 . 109.3 no
Mn2 3_565 O8 C5 . 133.8(4) yes
Mn3 . O9 C5 . 132.1(4) yes
O9 . C5 O8 . 125.7(5) yes
O9 . C5 C6 . 116.8(5) yes
O8 . C5 C6 . 117.5(5) yes
C5 . C6 H61 . 107.7 no
C5 . C6 H62 . 108.6 no
H61 . C6 H62 . 109.5 no
C5 . C6 H63 . 108.6 no
H61 . C6 H63 . 111.7 no
H62 . C6 H63 . 110.6 no
Mn2 . O10 C7 . 131.5(4) yes
Mn3 . O11 C7 . 135.8(4) yes
O11 . C7 O10 . 125.1(5) yes
O11 . C7 C8 . 118.1(5) yes
O10 . C7 C8 . 116.9(5) yes
C7 . C8 H81 . 109.0 no
C7 . C8 H82 . 110.4 no
H81 . C8 H82 . 108.5 no
C7 . C8 H83 . 110.3 no
H81 . C8 H83 . 108.8 no
H82 . C8 H83 . 109.7 no
Mn3 . O12 H121 . 110.5 no
Mn3 . O12 H122 . 111.6 no
H121 . O12 H122 . 106.9 no
H131 . O13 H132 . 106.9 no
C41 . H413 H421 . 128.4 no
H413 . H421 C42 . 30.0 no

loop_
_geom_bond_atom_site_label_1
_geom_bond_atom_site_label_2
_geom_bond_site_symmetry_2
_geom_bond_distance
_geom_bond_publ_flag
Mn1 O1 3_565 1.940(4) yes
Mn1 O1 5_655 1.911(4) yes
Mn1 O3 5_655 1.871(4) yes
Mn1 O1 . 1.890(4) yes
Mn1 O2 . 1.866(4) yes
Mn1 O4 . 1.919(4) yes
Mn2 O8 5_655 1.939(4) yes
Mn2 O3 5_655 1.883(4) yes
Mn2 O2 . 1.910(4) yes
Mn2 O5 . 2.240(4) yes
Mn2 O6 . 2.188(4) yes
Mn2 O10 . 1.936(4) yes
Mn3 O2 . 1.882(4) yes
Mn3 O3 . 1.908(4) yes
Mn3 O7 . 2.153(4) yes
Mn3 O9 . 1.961(4) yes
Mn3 O11 . 1.972(4) yes
Mn3 O12 . 2.165(4) yes
O4 C1 . 1.282(6) yes
O5 C1 . 1.248(7) yes
C1 C2 . 1.507(8) yes
C2 H21 . 0.965 no
C2 H22 . 0.946 no
C2 H23 . 0.955 no
O6 C31 . 1.262(15) yes
O6 C32 . 1.278(17) yes
O7 C31 . 1.239(15) yes
O7 C32 . 1.315(18) yes
C31 C41 . 1.53(2) yes
C32 C42 . 1.49(2) yes
C41 H411 . 0.960 no
C41 H412 . 0.965 no
C41 H413 . 0.963 no
C42 H421 . 0.960 no
C42 H422 . 0.959 no
C42 H423 . 0.961 no
O8 C5 . 1.262(7) yes
O9 C5 . 1.270(6) yes
C5 C6 . 1.503(8) yes
C6 H61 . 0.956 no
C6 H62 . 0.956 no
C6 H63 . 0.951 no
O10 C7 . 1.259(7) yes
O11 C7 . 1.263(7) yes
C7 C8 . 1.479(8) yes
C8 H81 . 0.948 no
C8 H82 . 0.958 no
C8 H83 . 0.958 no
O12 H121 . 0.822 no
O12 H122 . 0.823 no
O13 H131 . 0.825 no
O13 H132 . 0.816 no
H413 H421 . 0.729 no

loop_
_geom_hbond_atom_site_label_D
_geom_hbond_atom_site_label_H
_geom_hbond_atom_site_label_A
_geom_hbond_site_symmetry_A
_geom_hbond_angle_DHA
_geom_hbond_distance_DH
_geom_hbond_distance_HA
_geom_hbond_distance_DA
_geom_hbond_publ_flag
C6 H63 O12 8_564 151.74(16) 0.951 2.481 3.349(14) yes
O12 H121 O6 3_565 163.77(17) 0.822 1.844 2.644(14) yes
O12 H121 C32 3_565 143.5(4) 0.822 2.563 3.261(14) yes
O12 H122 O13 8_565 173.48(18) 0.823 1.853 2.672(14) yes
O13 H131 O5 3_565 148.42(14) 0.825 2.265 2.999(14) yes
O13 H132 O7 . 176.57(17) 0.816 1.967 2.782(14) yes
